data_7009042
loop_
_publ_author_name
'Chi, Yun'
'Ranjan, Sudhir'
'Chung, Po-Wen'
'Liu, Chao-Shiuan'
'Peng, Shie-Ming'
'Lee, Gene-Hsiang'

_publ_section_title
;
 Synthesis and characterization of two novel tetranuclear sodium
 ketoiminate complexes; structural evidence for formation of dative
 Na&#x200A;&#x200A;&#x00B7;&#x2005;&#x00B7;&#x2005;&#x00B7;&#x200A;&#x200A;F
 and Na--C (olefin) bonding interactions
;
_journal_issue 3
_journal_name_full 'Journal of the Chemical Society, Dalton Transactions'
_journal_page_first 343
_journal_paper_doi 10.1039/a908328f
_journal_year 2000
_chemical_formula_sum 'C32 H32 F24 N4 Na4 O8'
_chemical_formula_weight 1148.58
_chemical_name_systematic
; 
 ? 
;
_space_group_IT_number 2
_symmetry_cell_setting triclinic
_symmetry_space_group_name_Hall '-P 1'
_symmetry_space_group_name_H-M 'P -1'
_atom_sites_solution_hydrogens geom
_atom_sites_solution_primary direct
_atom_sites_solution_secondary difmap
_audit_creation_method SHELXL
_cell_angle_alpha 83.85(4)
_cell_angle_beta 77.08(4)
_cell_angle_gamma 70.04(3)
_cell_formula_units_Z 2
_cell_length_a 10.402(3)
_cell_length_b 13.806(3)
_cell_length_c 18.819(5)
_cell_measurement_reflns_used 25
_cell_measurement_temperature 295(2)
_cell_measurement_theta_max 10.37
_cell_measurement_theta_min 7.55
_cell_volume 2474.5(13)
_computing_cell_refinement 'NONIUS CAD4'
_computing_data_collection 'NONIUS CAD4'
_computing_data_reduction 'NRCSDP DATRD2'
_computing_molecular_graphics 'Siemens SHELXTL'
_computing_publication_material 'Siemens SHELXTL'
_computing_structure_refinement 'SHELXL-93 (Sheldrick, 1993)'
_computing_structure_solution 'SHELXS-86 (Sheldrick, 1990)'
_diffrn_ambient_temperature 295(2)
_diffrn_measurement_device 'NONIUS CAD4'
_diffrn_measurement_method '\w--2\q scans'
_diffrn_radiation_monochromator graphite
_diffrn_radiation_source 'fine-focus sealed tube'
_diffrn_radiation_type MoK\a
_diffrn_radiation_wavelength 0.71073
_diffrn_reflns_av_R_equivalents 0.0000
_diffrn_reflns_av_sigmaI/netI 0.0559
_diffrn_reflns_limit_h_max 11
_diffrn_reflns_limit_h_min -10
_diffrn_reflns_limit_k_max 14
_diffrn_reflns_limit_k_min 0
_diffrn_reflns_limit_l_max 20
_diffrn_reflns_limit_l_min -19
_diffrn_reflns_number 6452
_diffrn_reflns_theta_max 22.50
_diffrn_reflns_theta_min 1.57
_diffrn_standards_decay_% 0
_diffrn_standards_interval_time 60
_diffrn_standards_number 3
_exptl_absorpt_coefficient_mu 0.196
_exptl_absorpt_correction_T_max 0.9339
_exptl_absorpt_correction_T_min 0.8899
_exptl_absorpt_correction_type empirical
_exptl_crystal_colour colorless
_exptl_crystal_density_diffrn 1.542
_exptl_crystal_density_meas ?
_exptl_crystal_description block
_exptl_crystal_F_000 1152
_exptl_crystal_size_max 0.60
_exptl_crystal_size_mid 0.45
_exptl_crystal_size_min 0.35
_refine_diff_density_max 0.477
_refine_diff_density_min -0.263
_refine_diff_density_rms 0.053
_refine_ls_extinction_method none
_refine_ls_goodness_of_fit_all 1.032
_refine_ls_goodness_of_fit_obs 1.377
_refine_ls_matrix_type full
_refine_ls_number_parameters 649
_refine_ls_number_reflns 6452
_refine_ls_number_restraints 0
_refine_ls_restrained_S_all 1.032
_refine_ls_restrained_S_obs 1.377
_refine_ls_R_factor_all 0.1450
_refine_ls_R_factor_obs 0.0716
_refine_ls_shift/esd_max 0.051
_refine_ls_shift/esd_mean 0.003
_refine_ls_structure_factor_coef Fsqd
_refine_ls_weighting_details 'w=1/[\s^2^(Fo^2^)+(0.1360P)^2^+0.0000P] where P=(Fo^2^+2Fc^2^)/3'
_refine_ls_weighting_scheme calc
_refine_ls_wR_factor_all 0.2469
_refine_ls_wR_factor_obs 0.2107
_reflns_number_observed 2960
_reflns_number_total 6452
_reflns_observed_criterion >2sigma(I)
_cod_data_source_file a908328f.txt
_cod_data_source_block compound1
_cod_depositor_comments
;
The following automatic conversions were performed:
'_symmetry_cell_setting' value 'Triclinic' changed to 'triclinic'
according to '/home/saulius/struct/CIF-dictionaries/cif_core.dic'
dictionary named 'cif_core.dic' version 2.4.1 from 2010-06-29.

Automatic conversion script
Id: cif_fix_enum 1527 2010-12-29 10:47:43Z saulius 

The following automatic conversions were performed:

'_exptl_crystal_density_meas' value 'not_measured' was changed to '?'
- the value is perceived as not measured.

Automatic conversion script
Id: cif_fix_values 3008 2015-01-20 13:52:24Z robertas 

The following automatic conversions were performed:

'_refine_ls_weighting_scheme' value 'calc
w=1/[\s^2^(Fo^2^)+(0.1360P)^2^+0.0000P] where P=(Fo^2^+2Fc^2^)/3' was
changed to 'calc'. New tag '_refine_ls_weighting_details' was
created. The value of the new tag was set to
'w=1/[\s^2^(Fo^2^)+(0.1360P)^2^+0.0000P] where P=(Fo^2^+2Fc^2^)/3'.

Automatic conversion script
Id: cif_fix_values 3143 2015-03-26 13:38:13Z robertas 
;
_cod_original_cell_volume 2474.5(11)
_cod_original_sg_symbol_H-M P-1
_cod_database_code 7009042

loop_
_symmetry_equiv_pos_as_xyz
'x, y, z'
'-x, -y, -z'

loop_
_atom_site_aniso_label
_atom_site_aniso_U_11
_atom_site_aniso_U_22
_atom_site_aniso_U_33
_atom_site_aniso_U_23
_atom_site_aniso_U_13
_atom_site_aniso_U_12
Na1 0.076(2) 0.0605(13) 0.113(2) 0.0120(13) -0.0141(14) -0.0221(12)
Na2 0.106(2) 0.0639(14) 0.082(2) -0.0071(11) -0.0033(13) -0.0436(13)
Na3 0.087(2) 0.0662(14) 0.087(2) -0.0151(12) -0.0145(13) -0.0256(12)
Na4 0.113(2) 0.0616(13) 0.0673(15) -0.0053(11) -0.0045(13) -0.0143(13)
O1 0.131(5) 0.134(5) 0.096(4) -0.030(4) 0.005(3) -0.024(4)
O2 0.111(3) 0.054(2) 0.067(3) 0.001(2) -0.017(2) -0.013(2)
O3 0.160(5) 0.090(3) 0.118(4) -0.004(3) 0.017(4) -0.061(3)
O4 0.104(3) 0.071(3) 0.077(3) 0.001(2) -0.018(2) -0.041(2)
O5 0.116(4) 0.135(5) 0.136(5) -0.023(4) -0.038(4) -0.051(4)
O6 0.071(3) 0.051(2) 0.101(3) -0.023(2) -0.002(2) -0.020(2)
O7 0.093(4) 0.105(4) 0.137(5) 0.020(3) -0.028(3) -0.012(3)
O8 0.057(3) 0.068(2) 0.092(3) 0.001(2) -0.007(2) -0.016(2)
N1 0.107(4) 0.067(3) 0.096(4) -0.015(3) -0.019(4) -0.008(3)
N2 0.122(5) 0.057(3) 0.094(4) 0.007(3) -0.029(4) -0.041(3)
N3 0.101(5) 0.076(4) 0.122(5) -0.025(3) -0.004(4) -0.045(4)
N4 0.109(5) 0.067(4) 0.119(5) 0.013(3) -0.021(4) -0.036(4)
C1 0.288(16) 0.288(15) 0.092(7) -0.023(8) 0.053(9) -0.159(14)
C2 0.139(9) 0.164(10) 0.134(8) -0.073(8) 0.018(7) -0.029(8)
C3 0.182(10) 0.088(6) 0.135(8) -0.054(6) -0.009(7) -0.015(6)
C4 0.407(30) 0.097(10) 0.173(14) -0.028(10) -0.090(17) 0.027(15)
C5 0.133(7) 0.048(4) 0.125(7) -0.005(5) -0.043(6) 0.002(4)
C6 0.137(7) 0.074(5) 0.096(6) 0.020(4) -0.051(5) -0.011(5)
C7 0.101(5) 0.088(5) 0.061(4) 0.003(4) -0.015(4) -0.037(4)
C8 0.195(11) 0.115(7) 0.076(7) 0.006(6) -0.011(7) -0.032(8)
C9 0.240(12) 0.131(8) 0.125(8) -0.005(6) 0.063(8) -0.059(8)
C10 0.169(9) 0.090(6) 0.141(8) 0.031(6) -0.036(7) -0.076(6)
C11 0.191(9) 0.059(4) 0.119(6) 0.007(4) -0.024(7) -0.052(5)
C12 0.139(8) 0.099(7) 0.117(7) -0.009(5) -0.036(6) -0.064(6)
C13 0.089(5) 0.067(4) 0.077(5) -0.018(4) -0.014(4) -0.028(3)
C14 0.105(5) 0.077(4) 0.074(4) -0.007(4) -0.019(4) -0.031(4)
C15 0.098(5) 0.083(5) 0.060(4) 0.005(4) -0.007(4) -0.040(4)
C16 0.303(17) 0.113(8) 0.083(7) 0.009(6) 0.004(8) -0.117(10)
C17 0.159(10) 0.254(14) 0.179(11) 0.017(10) -0.084(9) -0.094(9)
C18 0.139(8) 0.177(11) 0.160(10) -0.057(8) -0.013(7) -0.089(8)
C19 0.165(9) 0.113(7) 0.160(9) -0.016(6) -0.015(7) -0.091(7)
C20 0.188(12) 0.095(8) 0.187(12) -0.032(8) -0.001(10) -0.053(8)
C21 0.128(7) 0.053(4) 0.111(6) -0.029(4) -0.009(5) -0.023(5)
C22 0.081(5) 0.070(4) 0.107(5) -0.028(4) 0.003(4) -0.007(4)
C23 0.067(4) 0.069(4) 0.082(4) -0.012(3) -0.007(3) -0.024(4)
C24 0.096(7) 0.081(5) 0.189(10) -0.026(6) 0.007(7) -0.040(5)
C25 0.103(8) 0.187(10) 0.232(13) 0.089(9) -0.058(8) -0.015(7)
C26 0.169(12) 0.123(9) 0.445(26) 0.144(12) -0.109(14) -0.066(9)
C27 0.149(9) 0.107(7) 0.227(12) 0.060(7) -0.034(9) -0.055(7)
C28 0.165(11) 0.177(11) 0.145(10) 0.013(9) -0.020(8) -0.123(9)
C29 0.119(7) 0.100(6) 0.085(5) -0.004(4) -0.003(5) -0.068(6)
C30 0.083(5) 0.118(6) 0.108(6) -0.010(5) -0.004(4) -0.056(5)
C31 0.070(5) 0.088(5) 0.090(5) -0.026(4) -0.004(4) -0.024(4)
C32 0.074(6) 0.138(8) 0.124(8) -0.028(6) -0.018(5) -0.012(6)
F1 0.354(16) 0.150(7) 0.368(17) -0.041(8) -0.077(11) 0.151(10)
F2 0.447(19) 0.079(4) 0.280(11) -0.006(5) -0.006(11) -0.066(8)
F3 0.736(27) 0.101(5) 0.213(9) 0.052(6) -0.118(13) 0.048(9)
F4 0.511(14) 0.234(7) 0.077(3) -0.040(4) 0.019(5) -0.264(9)
F5 0.256(8) 0.207(6) 0.084(3) 0.022(4) -0.051(4) -0.059(5)
F6 0.220(7) 0.232(8) 0.123(5) -0.062(5) 0.020(5) -0.050(6)
F7 0.181(5) 0.148(4) 0.195(5) -0.031(4) -0.018(4) -0.115(4)
F8 0.197(6) 0.077(3) 0.243(7) -0.056(4) -0.040(5) -0.035(4)
F9 0.308(8) 0.167(5) 0.151(5) -0.019(4) -0.087(5) -0.141(5)
F10 0.456(13) 0.161(5) 0.074(4) 0.019(4) -0.045(5) -0.107(7)
F11 0.550(21) 0.104(5) 0.141(6) 0.049(4) -0.021(9) -0.018(8)
F12 0.453(18) 0.537(23) 0.216(10) 0.226(13) -0.134(11) -0.399(20)
F13 0.270(8) 0.145(5) 0.293(9) -0.135(6) -0.097(7) -0.027(5)
F14 0.213(7) 0.104(4) 0.337(11) -0.109(5) -0.065(7) 0.013(5)
F15 0.397(13) 0.090(4) 0.290(10) 0.003(5) -0.044(9) -0.111(6)
F16 0.068(3) 0.154(5) 0.440(12) -0.009(7) -0.038(5) -0.009(4)
F17 0.177(7) 0.304(10) 0.393(14) 0.187(11) -0.091(8) -0.168(7)
F18 0.122(5) 0.380(13) 0.452(17) -0.252(14) -0.016(7) -0.108(7)
F19 0.354(11) 0.179(6) 0.212(7) -0.023(5) -0.014(6) -0.206(7)
F20 0.321(10) 0.221(7) 0.138(5) 0.047(5) -0.024(6) -0.194(7)
F21 0.191(7) 0.268(9) 0.291(10) 0.095(8) -0.045(7) -0.169(7)
F22 0.186(6) 0.188(6) 0.152(5) -0.020(4) -0.080(5) 0.025(4)
F23 0.139(4) 0.095(3) 0.250(7) -0.050(4) -0.080(4) 0.012(3)
F24 0.079(4) 0.204(6) 0.298(9) -0.002(5) -0.051(4) -0.013(4)

loop_
_atom_site_label
_atom_site_type_symbol
_atom_site_fract_x
_atom_site_fract_y
_atom_site_fract_z
_atom_site_U_iso_or_equiv
_atom_site_thermal_displace_type
_atom_site_occupancy
_atom_site_calc_flag
_atom_site_refinement_flags
_atom_site_disorder_group
Na1 Na 0.6908(2) 0.9009(2) 0.19037(14) 0.0852(8) Uani 1 d . .
Na2 Na 0.5723(3) 0.7022(2) 0.29709(13) 0.0820(7) Uani 1 d . .
Na3 Na 0.7904(2) 0.8203(2) 0.34303(13) 0.0797(7) Uani 1 d . .
Na4 Na 0.8853(3) 0.6440(2) 0.20362(12) 0.0864(8) Uani 1 d . .
O1 O 1.0170(6) 0.5587(5) 0.0967(3) 0.128(2) Uani 1 d . .
O2 O 0.8002(4) 0.6456(3) 0.3268(2) 0.0814(12) Uani 1 d . .
O3 O 0.4604(6) 0.5991(4) 0.3807(3) 0.125(2) Uani 1 d . .
O4 O 0.6655(4) 0.7372(3) 0.1744(2) 0.0808(12) Uani 1 d . .
O5 O 0.9158(6) 0.8866(5) 0.4092(3) 0.123(2) Uani 1 d . .
O6 O 0.5698(4) 0.8685(3) 0.3145(2) 0.0753(11) Uani 1 d . .
O7 O 0.5429(6) 1.0602(4) 0.1538(3) 0.119(2) Uani 1 d . .
O8 O 0.9038(4) 0.8085(3) 0.2174(2) 0.0753(11) Uani 1 d . .
N1 N 0.9612(6) 0.4630(4) 0.2355(4) 0.095(2) Uani 1 d . .
N2 N 0.5841(6) 0.5557(4) 0.2323(3) 0.088(2) Uani 1 d . .
N3 N 0.6967(7) 1.0102(4) 0.3430(3) 0.097(2) Uani 1 d . .
N4 N 0.8328(8) 1.0127(4) 0.1402(3) 0.098(2) Uani 1 d . .
C1 C 1.1025(13) 0.6039(11) 0.0399(5) 0.220(6) Uani 1 d . .
H1A H 1.0492(13) 0.6738(11) 0.0292(5) 0.329 Uiso 1 calc R .
H1B H 1.1308(13) 0.5647(11) -0.0034(5) 0.329 Uiso 1 calc R .
H1C H 1.1837(13) 0.6031(11) 0.0565(5) 0.329 Uiso 1 calc R .
C2 C 1.0951(11) 0.4579(9) 0.1118(6) 0.153(4) Uani 1 d . .
H2A H 1.1750(11) 0.4573(9) 0.1305(6) 0.184 Uiso 1 calc R .
H2B H 1.1292(11) 0.4195(9) 0.0674(6) 0.184 Uiso 1 calc R .
C3 C 1.0085(12) 0.4084(6) 0.1662(5) 0.143(3) Uani 1 d . .
H3A H 0.9282(12) 0.4096(6) 0.1477(5) 0.171 Uiso 1 calc R .
H3B H 1.0625(12) 0.3370(6) 0.1747(5) 0.171 Uiso 1 calc R .
C4 C 1.0242(34) 0.3036(11) 0.3098(10) 0.247(10) Uani 1 d . .
C5 C 0.9625(9) 0.4205(5) 0.2972(5) 0.108(3) Uani 1 d . .
C6 C 0.9129(8) 0.4723(6) 0.3648(4) 0.106(2) Uani 1 d . .
H6A H 0.9330(8) 0.4324(6) 0.4064(4) 0.127 Uiso 1 calc R .
C7 C 0.8387(7) 0.5748(5) 0.3742(3) 0.082(2) Uani 1 d . .
C8 C 0.7985(14) 0.6119(8) 0.4490(5) 0.137(4) Uani 1 d . .
C9 C 0.3608(12) 0.6290(7) 0.4453(5) 0.182(5) Uani 1 d . .
H9A H 0.3712(12) 0.6873(7) 0.4641(5) 0.273 Uiso 1 calc R .
H9B H 0.3745(12) 0.5729(7) 0.4807(5) 0.273 Uiso 1 calc R .
H9C H 0.2688(12) 0.6473(7) 0.4352(5) 0.273 Uiso 1 calc R .
C10 C 0.4539(10) 0.5126(6) 0.3481(5) 0.127(3) Uani 1 d . .
H10A H 0.3688(10) 0.5325(6) 0.3292(5) 0.152 Uiso 1 calc R .
H10B H 0.4515(10) 0.4580(6) 0.3849(5) 0.152 Uiso 1 calc R .
C11 C 0.5721(11) 0.4749(5) 0.2899(5) 0.122(3) Uani 1 d . .
H11A H 0.5635(11) 0.4172(5) 0.2684(5) 0.147 Uiso 1 calc R .
H11B H 0.6566(11) 0.4501(5) 0.3097(5) 0.147 Uiso 1 calc R .
C12 C 0.5619(11) 0.4565(7) 0.1409(5) 0.110(3) Uani 1 d . .
C13 C 0.5790(7) 0.5503(5) 0.1666(4) 0.077(2) Uani 1 d . .
C14 C 0.5982(7) 0.6259(5) 0.1122(4) 0.084(2) Uani 1 d . .
H14A H 0.5840(7) 0.6180(5) 0.0664(4) 0.101 Uiso 1 calc R .
C15 C 0.6350(7) 0.7084(5) 0.1199(4) 0.080(2) Uani 1 d . .
C16 C 0.6361(19) 0.7782(9) 0.0545(5) 0.162(5) Uani 1 d . .
C17 C 0.9732(12) 0.8422(10) 0.4707(7) 0.184(5) Uani 1 d . .
H17A H 0.9985(12) 0.7686(10) 0.4702(7) 0.276 Uiso 1 calc R .
H17B H 0.9057(12) 0.8672(10) 0.5142(7) 0.276 Uiso 1 calc R .
H17C H 1.0548(12) 0.8606(10) 0.4695(7) 0.276 Uiso 1 calc R .
C18 C 0.8765(11) 0.9956(10) 0.4071(6) 0.148(4) Uani 1 d . .
H18A H 0.8061(11) 1.0224(10) 0.4501(6) 0.177 Uiso 1 calc R .
H18B H 0.9571(11) 1.0156(10) 0.4078(6) 0.177 Uiso 1 calc R .
C19 C 0.8234(11) 1.0389(7) 0.3441(6) 0.136(3) Uani 1 d . .
H19A H 0.8943(11) 1.0137(7) 0.3010(6) 0.163 Uiso 1 calc R .
H19B H 0.7985(11) 1.1133(7) 0.3435(6) 0.163 Uiso 1 calc R .
C20 C 0.5366(16) 1.1869(8) 0.3729(9) 0.159(4) Uani 1 d . .
C21 C 0.5738(10) 1.0701(5) 0.3568(4) 0.100(2) Uani 1 d . .
C22 C 0.4563(7) 1.0384(5) 0.3565(4) 0.092(2) Uani 1 d . .
H22A H 0.3677(7) 1.0857(5) 0.3710(4) 0.111 Uiso 1 calc R .
C23 C 0.4648(7) 0.9444(5) 0.3368(3) 0.073(2) Uani 1 d . .
C24 C 0.3284(10) 0.9302(7) 0.3402(7) 0.124(3) Uani 1 d . .
C25 C 0.4031(10) 1.0868(9) 0.1552(6) 0.186(5) Uani 1 d . .
H25A H 0.3712(10) 1.0302(9) 0.1755(6) 0.279 Uiso 1 calc R .
H25B H 0.3866(10) 1.1028(9) 0.1064(6) 0.279 Uiso 1 calc R .
H25C H 0.3533(10) 1.1460(9) 0.1846(6) 0.279 Uiso 1 calc R .
C26 C 0.6096(15) 1.1252(9) 0.1283(10) 0.245(9) Uani 1 d . .
H26A H 0.5719(15) 1.1805(9) 0.1627(10) 0.294 Uiso 1 calc R .
H26B H 0.5771(15) 1.1546(9) 0.0838(10) 0.294 Uiso 1 calc R .
C27 C 0.7440(12) 1.1091(7) 0.1126(7) 0.163(4) Uani 1 d . .
H27A H 0.7611(12) 1.1655(7) 0.1312(7) 0.196 Uiso 1 calc R .
H27B H 0.7729(12) 1.1118(7) 0.0599(7) 0.196 Uiso 1 calc R .
C28 C 1.0322(14) 1.0737(11) 0.0936(7) 0.148(4) Uani 1 d . .
C29 C 0.9650(11) 0.9934(7) 0.1323(4) 0.096(2) Uani 1 d . .
C30 C 1.0545(8) 0.9018(7) 0.1593(4) 0.099(2) Uani 1 d . .
H30A H 1.1486(8) 0.8958(7) 0.1497(4) 0.119 Uiso 1 calc R .
C31 C 1.0217(8) 0.8220(5) 0.1973(4) 0.083(2) Uani 1 d . .
C32 C 1.1352(9) 0.7321(8) 0.2231(6) 0.116(3) Uani 1 d . .
F1 F 1.1417(14) 0.2622(9) 0.2766(8) 0.348(9) Uani 1 d . .
F2 F 0.9456(15) 0.2596(6) 0.2770(7) 0.285(6) Uani 1 d . .
F3 F 1.0053(18) 0.2712(5) 0.3752(6) 0.400(10) Uani 1 d . .
F4 F 0.8078(10) 0.6963(6) 0.4566(3) 0.247(5) Uani 1 d . .
F5 F 0.8327(8) 0.5486(5) 0.5021(3) 0.186(3) Uani 1 d . .
F6 F 0.6571(9) 0.6323(6) 0.4733(3) 0.202(3) Uani 1 d . .
F7 F 0.4470(6) 0.4384(4) 0.1778(3) 0.160(2) Uani 1 d . .
F8 F 0.6622(7) 0.3713(4) 0.1459(4) 0.172(2) Uani 1 d . .
F9 F 0.5491(8) 0.4655(4) 0.0713(4) 0.184(3) Uani 1 d . .
F10 F 0.6490(11) 0.7476(5) -0.0069(3) 0.232(4) Uani 1 d . .
F11 F 0.5561(15) 0.8641(7) 0.0618(4) 0.300(8) Uani 1 d . .
F12 F 0.7475(15) 0.8053(14) 0.0430(6) 0.347(9) Uani 1 d . .
F13 F 0.5854(8) 1.1954(5) 0.4289(5) 0.230(4) Uani 1 d . .
F14 F 0.4036(9) 1.2322(5) 0.3878(5) 0.225(4) Uani 1 d . .
F15 F 0.5957(11) 1.2320(4) 0.3151(6) 0.256(4) Uani 1 d . .
F16 F 0.2185(5) 1.0043(5) 0.3458(5) 0.230(4) Uani 1 d . .
F17 F 0.3004(8) 0.8715(8) 0.3953(6) 0.278(6) Uani 1 d . .
F18 F 0.3257(7) 0.8787(10) 0.2910(7) 0.299(7) Uani 1 d . .
F19 F 0.9912(10) 1.1564(6) 0.1294(4) 0.223(4) Uani 1 d . .
F20 F 1.0127(9) 1.0976(6) 0.0276(4) 0.207(3) Uani 1 d . .
F21 F 1.1691(9) 1.0357(7) 0.0857(5) 0.234(4) Uani 1 d . .
F22 F 1.1167(7) 0.7283(5) 0.2950(4) 0.190(3) Uani 1 d . .
F23 F 1.1401(5) 0.6437(4) 0.2045(4) 0.164(2) Uani 1 d . .
F24 F 1.2612(6) 0.7390(5) 0.2045(4) 0.201(3) Uani 1 d . .

loop_
_atom_type_symbol
_atom_type_description
_atom_type_scat_dispersion_real
_atom_type_scat_dispersion_imag
_atom_type_scat_source
C C 0.0033 0.0016 'International Tables Vol C Tables 4.2.6.8 and 6.1.1.4'
H H 0.0000 0.0000 'International Tables Vol C Tables 4.2.6.8 and 6.1.1.4'
N N 0.0061 0.0033 'International Tables Vol C Tables 4.2.6.8 and 6.1.1.4'
O O 0.0106 0.0060 'International Tables Vol C Tables 4.2.6.8 and 6.1.1.4'
F F 0.0171 0.0103 'International Tables Vol C Tables 4.2.6.8 and 6.1.1.4'
Na Na 0.0362 0.0249 'International Tables Vol C Tables 4.2.6.8 and 6.1.1.4'

loop_
_geom_angle_atom_site_label_1
_geom_angle_atom_site_label_2
_geom_angle_atom_site_label_3
_geom_angle
_geom_angle_site_symmetry_1
_geom_angle_site_symmetry_3
_geom_angle_publ_flag
O8 Na1 O7 147.5(2) . . ?
O8 Na1 O4 87.0(2) . . ?
O7 Na1 O4 123.4(2) . . ?
O8 Na1 N4 77.1(2) . . ?
O7 Na1 N4 71.5(2) . . ?
O4 Na1 N4 142.6(2) . . ?
O8 Na1 O6 91.5(2) . . ?
O7 Na1 O6 103.9(2) . . ?
O4 Na1 O6 79.92(15) . . ?
N4 Na1 O6 133.3(2) . . ?
O8 Na1 C26 125.0(3) . . ?
O7 Na1 C26 23.0(3) . . ?
O4 Na1 C26 140.2(4) . . ?
N4 Na1 C26 48.6(3) . . ?
O6 Na1 C26 117.6(4) . . ?
O8 Na1 Na3 47.68(12) . . ?
O7 Na1 Na3 131.7(2) . . ?
O4 Na1 Na3 91.61(13) . . ?
N4 Na1 Na3 101.6(2) . . ?
O6 Na1 Na3 45.91(11) . . ?
C26 Na1 Na3 126.8(4) . . ?
O8 Na1 Na4 43.70(12) . . ?
O7 Na1 Na4 164.0(2) . . ?
O4 Na1 Na4 43.27(12) . . ?
N4 Na1 Na4 113.5(2) . . ?
O6 Na1 Na4 83.78(12) . . ?
C26 Na1 Na4 158.0(3) . . ?
Na3 Na1 Na4 63.46(8) . . ?
O8 Na1 Na2 85.28(13) . . ?
O7 Na1 Na2 124.6(2) . . ?
O4 Na1 Na2 40.23(11) . . ?
N4 Na1 Na2 161.3(2) . . ?
O6 Na1 Na2 39.98(10) . . ?
C26 Na1 Na2 146.8(3) . . ?
Na3 Na1 Na2 61.20(7) . . ?
Na4 Na1 Na2 53.97(7) . . ?
O6 Na2 O4 83.6(2) . . ?
O6 Na2 O3 127.2(2) . . ?
O4 Na2 O3 147.2(2) . . ?
O6 Na2 O2 85.2(2) . . ?
O4 Na2 O2 91.1(2) . . ?
O3 Na2 O2 101.4(2) . . ?
O6 Na2 N2 158.4(2) . . ?
O4 Na2 N2 75.7(2) . . ?
O3 Na2 N2 72.2(2) . . ?
O2 Na2 N2 101.2(2) . . ?
O6 Na2 F18 59.3(2) . . ?
O4 Na2 F18 89.8(3) . . ?
O3 Na2 F18 96.9(3) . . ?
O2 Na2 F18 144.1(2) . . ?
N2 Na2 F18 113.8(2) . . ?
O6 Na2 Na4 91.21(13) . . ?
O4 Na2 Na4 47.24(12) . . ?
O3 Na2 Na4 130.2(2) . . ?
O2 Na2 Na4 45.35(12) . . ?
N2 Na2 Na4 79.4(2) . . ?
F18 Na2 Na4 132.2(3) . . ?
O6 Na2 Na3 41.32(11) . . ?
O4 Na2 Na3 86.08(13) . . ?
O3 Na2 Na3 123.7(2) . . ?
O2 Na2 Na3 43.85(10) . . ?
N2 Na2 Na3 140.6(2) . . ?
F18 Na2 Na3 100.5(2) . . ?
Na4 Na2 Na3 62.99(8) . . ?
O6 Na2 Na1 42.53(11) . . ?
O4 Na2 Na1 41.39(11) . . ?
O3 Na2 Na1 168.7(2) . . ?
O2 Na2 Na1 83.58(12) . . ?
N2 Na2 Na1 117.1(2) . . ?
F18 Na2 Na1 73.7(2) . . ?
Na4 Na2 Na1 60.25(7) . . ?
Na3 Na2 Na1 53.89(7) . . ?
O6 Na3 O8 92.5(2) . . ?
O6 Na3 O5 138.5(2) . . ?
O8 Na3 O5 108.9(2) . . ?
O6 Na3 O2 84.9(2) . . ?
O8 Na3 O2 82.64(15) . . ?
O5 Na3 O2 131.6(2) . . ?
O6 Na3 N3 73.1(2) . . ?
O8 Na3 N3 96.0(2) . . ?
O5 Na3 N3 69.8(2) . . ?
O2 Na3 N3 157.9(2) . . ?
O6 Na3 F4 111.2(2) . . ?
O8 Na3 F4 135.2(2) . . ?
O5 Na3 F4 78.2(2) . . ?
O2 Na3 F4 63.3(2) . . ?
N3 Na3 F4 126.5(2) . . ?
O6 Na3 Na1 49.54(12) . . ?
O8 Na3 Na1 45.03(11) . . ?
O5 Na3 Na1 129.7(2) . . ?
O2 Na3 Na1 92.22(13) . . ?
N3 Na3 Na1 72.1(2) . . ?
F4 Na3 Na1 152.0(2) . . ?
O6 Na3 Na2 41.66(10) . . ?
O8 Na3 Na2 86.54(13) . . ?
O5 Na3 Na2 163.8(2) . . ?
O2 Na3 Na2 43.28(12) . . ?
N3 Na3 Na2 114.7(2) . . ?
F4 Na3 Na2 87.3(2) . . ?
Na1 Na3 Na2 64.91(8) . . ?
O6 Na3 Na4 84.17(12) . . ?
O8 Na3 Na4 42.64(11) . . ?
O5 Na3 Na4 135.3(2) . . ?
O2 Na3 Na4 40.31(11) . . ?
N3 Na3 Na4 132.2(2) . . ?
F4 Na3 Na4 100.8(2) . . ?
Na1 Na3 Na4 61.28(7) . . ?
Na2 Na3 Na4 54.43(7) . . ?
O2 Na4 O1 151.9(2) . . ?
O2 Na4 O4 94.1(2) . . ?
O1 Na4 O4 104.3(2) . . ?
O2 Na4 O8 85.7(2) . . ?
O1 Na4 O8 116.3(2) . . ?
O4 Na4 O8 85.9(2) . . ?
O2 Na4 N1 78.8(2) . . ?
O1 Na4 N1 73.2(2) . . ?
O4 Na4 N1 124.6(2) . . ?
O8 Na4 N1 146.3(2) . . ?
O2 Na4 F23 98.7(2) . . ?
O1 Na4 F23 77.5(2) . . ?
O4 Na4 F23 146.7(2) . . ?
O8 Na4 F23 64.6(2) . . ?
N1 Na4 F23 88.2(2) . . ?
O2 Na4 C2 127.6(3) . . ?
O1 Na4 C2 24.4(2) . . ?
O4 Na4 C2 121.4(2) . . ?
O8 Na4 C2 129.8(3) . . ?
N1 Na4 C2 49.9(3) . . ?
F23 Na4 C2 73.1(2) . . ?
O2 Na4 Na2 48.37(13) . . ?
O1 Na4 Na2 138.8(2) . . ?
O4 Na4 Na2 47.22(12) . . ?
O8 Na4 Na2 93.58(13) . . ?
N1 Na4 Na2 98.0(2) . . ?
F23 Na4 Na2 143.5(2) . . ?
C2 Na4 Na2 136.4(2) . . ?
O2 Na4 Na1 89.37(13) . . ?
O1 Na4 Na1 118.7(2) . . ?
O4 Na4 Na1 44.55(11) . . ?
O8 Na4 Na1 41.40(11) . . ?
N1 Na4 Na1 163.8(2) . . ?
F23 Na4 Na1 104.71(14) . . ?
C2 Na4 Na1 143.0(3) . . ?
Na2 Na4 Na1 65.78(8) . . ?
O2 Na4 Na3 43.38(11) . . ?
O1 Na4 Na3 156.9(2) . . ?
O4 Na4 Na3 85.76(13) . . ?
O8 Na4 Na3 42.66(11) . . ?
N1 Na4 Na3 118.3(2) . . ?
F23 Na4 Na3 82.75(15) . . ?
C2 Na4 Na3 152.7(2) . . ?
Na2 Na4 Na3 62.57(8) . . ?
Na1 Na4 Na3 55.26(8) . . ?
C2 O1 C1 109.0(9) . . ?
C2 O1 Na4 111.5(5) . . ?
C1 O1 Na4 122.6(6) . . ?
C7 O2 Na4 127.7(4) . . ?
C7 O2 Na2 123.9(4) . . ?
Na4 O2 Na2 86.3(2) . . ?
C7 O2 Na3 120.2(4) . . ?
Na4 O2 Na3 96.3(2) . . ?
Na2 O2 Na3 92.9(2) . . ?
C9 O3 C10 114.0(7) . . ?
C9 O3 Na2 128.2(5) . . ?
C10 O3 Na2 113.3(5) . . ?
C15 O4 Na2 123.6(4) . . ?
C15 O4 Na4 117.5(4) . . ?
Na2 O4 Na4 85.5(2) . . ?
C15 O4 Na1 128.3(4) . . ?
Na2 O4 Na1 98.4(2) . . ?
Na4 O4 Na1 92.2(2) . . ?
C17 O5 C18 111.8(8) . . ?
C17 O5 Na3 128.2(6) . . ?
C18 O5 Na3 114.2(6) . . ?
C23 O6 Na3 127.9(4) . . ?
C23 O6 Na2 126.8(4) . . ?
Na3 O6 Na2 97.0(2) . . ?
C23 O6 Na1 111.9(4) . . ?
Na3 O6 Na1 84.5(2) . . ?
Na2 O6 Na1 97.5(2) . . ?
C26 O7 C25 120.6(8) . . ?
C26 O7 Na1 112.4(6) . . ?
C25 O7 Na1 127.1(6) . . ?
C31 O8 Na1 131.0(4) . . ?
C31 O8 Na4 119.4(4) . . ?
Na1 O8 Na4 94.9(2) . . ?
C31 O8 Na3 120.2(4) . . ?
Na1 O8 Na3 87.3(2) . . ?
Na4 O8 Na3 94.7(2) . . ?
C5 N1 C3 125.1(7) . . ?
C5 N1 Na4 128.5(5) . . ?
C3 N1 Na4 106.4(5) . . ?
C13 N2 C11 124.7(6) . . ?
C13 N2 Na2 129.4(4) . . ?
C11 N2 Na2 105.0(4) . . ?
C21 N3 C19 124.6(7) . . ?
C21 N3 Na3 130.8(5) . . ?
C19 N3 Na3 102.5(5) . . ?
C29 N4 C27 121.4(7) . . ?
C29 N4 Na1 129.4(5) . . ?
C27 N4 Na1 109.0(6) . . ?
O1 C2 C3 110.1(8) . . ?
O1 C2 Na4 44.1(4) . . ?
C3 C2 Na4 77.4(5) . . ?
N1 C3 C2 110.4(7) . . ?
F1 C4 F3 112.5(19) . . ?
F1 C4 F2 101.2(14) . . ?
F3 C4 F2 103.0(25) . . ?
F1 C4 C5 116.5(25) . . ?
F3 C4 C5 115.8(13) . . ?
F2 C4 C5 105.5(17) . . ?
N1 C5 C6 125.6(6) . . ?
N1 C5 C4 123.3(10) . . ?
C6 C5 C4 111.1(9) . . ?
C7 C6 C5 126.5(6) . . ?
O2 C7 C6 129.3(6) . . ?
O2 C7 C8 113.4(7) . . ?
C6 C7 C8 117.3(7) . . ?
F4 C8 F5 111.7(10) . . ?
F4 C8 F6 100.2(10) . . ?
F5 C8 F6 94.7(8) . . ?
F4 C8 C7 116.7(8) . . ?
F5 C8 C7 119.8(9) . . ?
F6 C8 C7 109.3(10) . . ?
O3 C10 C11 111.3(7) . . ?
C10 C11 N2 112.2(7) . . ?
F8 C12 F7 105.2(7) . . ?
F8 C12 F9 105.3(8) . . ?
F7 C12 F9 104.6(8) . . ?
F8 C12 C13 115.3(7) . . ?
F7 C12 C13 112.3(7) . . ?
F9 C12 C13 113.1(7) . . ?
N2 C13 C14 123.4(6) . . ?
N2 C13 C12 120.4(7) . . ?
C14 C13 C12 116.0(7) . . ?
C15 C14 C13 126.7(6) . . ?
O4 C15 C14 130.9(6) . . ?
O4 C15 C16 115.1(7) . . ?
C14 C15 C16 114.0(7) . . ?
F11 C16 F10 111.1(14) . . ?
F11 C16 F12 94.9(10) . . ?
F10 C16 F12 98.8(12) . . ?
F11 C16 C15 116.2(11) . . ?
F10 C16 C15 121.5(9) . . ?
F12 C16 C15 109.1(13) . . ?
C19 C18 O5 111.2(8) . . ?
C18 C19 N3 110.0(8) . . ?
F14 C20 F13 107.4(12) . . ?
F14 C20 F15 110.9(13) . . ?
F13 C20 F15 108.6(12) . . ?
F14 C20 C21 111.3(10) . . ?
F13 C20 C21 110.2(11) . . ?
F15 C20 C21 108.5(10) . . ?
N3 C21 C22 122.5(6) . . ?
N3 C21 C20 122.6(9) . . ?
C22 C21 C20 114.9(9) . . ?
C23 C22 C21 124.8(6) . . ?
O6 C23 C22 130.1(6) . . ?
O6 C23 C24 115.0(6) . . ?
C22 C23 C24 114.9(7) . . ?
F18 C24 F16 105.1(12) . . ?
F18 C24 F17 98.6(9) . . ?
F16 C24 F17 102.3(9) . . ?
F18 C24 C23 115.0(8) . . ?
F16 C24 C23 121.7(7) . . ?
F17 C24 C23 111.1(10) . . ?
O7 C26 C27 129.1(10) . . ?
O7 C26 Na1 44.7(4) . . ?
C27 C26 Na1 84.9(7) . . ?
C26 C27 N4 116.9(9) . . ?
F19 C28 F20 109.0(12) . . ?
F19 C28 F21 107.2(10) . . ?
F20 C28 F21 103.8(11) . . ?
F19 C28 C29 112.4(10) . . ?
F20 C28 C29 113.6(9) . . ?
F21 C28 C29 110.3(11) . . ?
N4 C29 C30 123.2(6) . . ?
N4 C29 C28 119.9(10) . . ?
C30 C29 C28 116.9(9) . . ?
C31 C30 C29 128.6(7) . . ?
O8 C31 C30 129.6(7) . . ?
O8 C31 C32 110.7(7) . . ?
C30 C31 C32 119.7(8) . . ?
F23 C32 F24 108.5(8) . . ?
F23 C32 F22 106.5(9) . . ?
F24 C32 F22 101.1(8) . . ?
F23 C32 C31 113.8(8) . . ?
F24 C32 C31 115.1(9) . . ?
F22 C32 C31 110.8(7) . . ?
C8 F4 Na3 115.4(6) . . ?
C24 F18 Na2 100.6(8) . . ?
C32 F23 Na4 110.2(5) . . ?

loop_
_geom_bond_atom_site_label_1
_geom_bond_atom_site_label_2
_geom_bond_distance
_geom_bond_site_symmetry_2
_geom_bond_publ_flag
Na1 O8 2.287(5) . ?
Na1 O7 2.349(6) . ?
Na1 O4 2.419(4) . ?
Na1 N4 2.465(6) . ?
Na1 O6 2.468(5) . ?
Na1 C26 3.090(10) . ?
Na1 Na3 3.228(4) . ?
Na1 Na4 3.445(3) . ?
Na1 Na2 3.619(3) . ?
Na2 O6 2.345(4) . ?
Na2 O4 2.363(5) . ?
Na2 O3 2.385(5) . ?
Na2 O2 2.404(5) . ?
Na2 N2 2.426(6) . ?
Na2 F18 2.887(11) . ?
Na2 Na4 3.209(4) . ?
Na2 Na3 3.502(3) . ?
Na3 O6 2.329(5) . ?
Na3 O8 2.390(5) . ?
Na3 O5 2.424(6) . ?
Na3 O2 2.429(4) . ?
Na3 N3 2.464(6) . ?
Na3 F4 2.590(7) . ?
Na3 Na4 3.515(3) . ?
Na4 O2 2.288(5) . ?
Na4 O1 2.341(6) . ?
Na4 O4 2.363(5) . ?
Na4 O8 2.389(5) . ?
Na4 N1 2.402(6) . ?
Na4 F23 2.653(6) . ?
Na4 C2 3.128(10) . ?
O1 C2 1.388(11) . ?
O1 C1 1.461(11) . ?
O2 C7 1.272(7) . ?
O3 C9 1.405(9) . ?
O3 C10 1.427(9) . ?
O4 C15 1.277(7) . ?
O5 C17 1.406(11) . ?
O5 C18 1.417(11) . ?
O6 C23 1.255(6) . ?
O7 C26 1.305(12) . ?
O7 C25 1.368(10) . ?
O8 C31 1.272(7) . ?
N1 C5 1.244(9) . ?
N1 C3 1.476(9) . ?
N2 C13 1.260(7) . ?
N2 C11 1.486(8) . ?
N3 C21 1.250(8) . ?
N3 C19 1.505(10) . ?
N4 C29 1.286(9) . ?
N4 C27 1.456(10) . ?
C2 C3 1.477(12) . ?
C4 F1 1.21(3) . ?
C4 F3 1.26(2) . ?
C4 F2 1.44(3) . ?
C4 C5 1.533(15) . ?
C5 C6 1.430(10) . ?
C6 C7 1.371(9) . ?
C7 C8 1.470(11) . ?
C8 F4 1.228(10) . ?
C8 F5 1.285(10) . ?
C8 F6 1.377(12) . ?
C10 C11 1.437(10) . ?
C12 F8 1.289(9) . ?
C12 F7 1.330(9) . ?
C12 F9 1.335(9) . ?
C12 C13 1.509(9) . ?
C13 C14 1.414(9) . ?
C14 C15 1.350(9) . ?
C15 C16 1.481(11) . ?
C16 F11 1.195(14) . ?
C16 F10 1.237(10) . ?
C16 F12 1.302(15) . ?
C18 C19 1.409(12) . ?
C20 F14 1.287(13) . ?
C20 F13 1.300(15) . ?
C20 F15 1.330(13) . ?
C20 C21 1.571(12) . ?
C21 C22 1.433(10) . ?
C22 C23 1.356(9) . ?
C23 C24 1.484(11) . ?
C24 F18 1.236(11) . ?
C24 F16 1.239(9) . ?
C24 F17 1.290(11) . ?
C26 C27 1.307(13) . ?
C28 F19 1.282(13) . ?
C28 F20 1.292(12) . ?
C28 F21 1.318(13) . ?
C28 C29 1.541(12) . ?
C29 C30 1.412(10) . ?
C30 C31 1.349(9) . ?
C31 C32 1.516(11) . ?
C32 F23 1.287(10) . ?
C32 F24 1.313(9) . ?
C32 F22 1.321(10) . ?
